data_7043222
loop_
_publ_author_name
'Zhan, Guangli'
'Zhong, Wei'
'Wei, Zhenhong'
'Liu, Zhenzhen'
'Liu, Xiaoming'

_publ_section_title
;
 The roles of the phenol groups and auxiliary ligand of copper(II)
 complexes with tetradentate ligands in aerobic oxidation of benzyl
 alcohol
;
_journal_name_full 'Dalton Trans.'
_journal_paper_doi 10.1039/C7DT01716B
_journal_year 2017
_chemical_formula_sum 'C23 H21 Cl Cu F6 N2 O3'
_chemical_formula_weight 586.41
_chemical_name_systematic
; 
 ? 
;
_space_group_IT_number 61
_symmetry_cell_setting orthorhombic
_symmetry_space_group_name_Hall '-P 2ac 2ab'
_symmetry_space_group_name_H-M 'P b c a'
_atom_sites_solution_hydrogens geom
_atom_sites_solution_primary direct
_atom_sites_solution_secondary difmap
_audit_creation_method SHELXL-97
_audit_update_record
;
2017-01-22 deposited with the CCDC.
2017-06-02 downloaded from the CCDC.
;
_cell_angle_alpha 90.00
_cell_angle_beta 90.00
_cell_angle_gamma 90.00
_cell_formula_units_Z 8
_cell_length_a 20.7047(13)
_cell_length_b 10.1712(6)
_cell_length_c 23.1159(16)
_cell_measurement_reflns_used 2045
_cell_measurement_temperature 293(2)
_cell_measurement_theta_max 62.5590
_cell_measurement_theta_min 4.3830
_cell_volume 4868.0(5)
_computing_cell_refinement 'Bruker SMART'
_computing_data_collection 'Bruker SMART'
_computing_data_reduction 'Bruker SAINT'
_computing_molecular_graphics 'Bruker SHELXTL'
_computing_publication_material 'Bruker SHELXTL'
_computing_structure_refinement 'SHELXL-97 (Sheldrick, 1997)'
_computing_structure_solution 'SHELXS-97 (Sheldrick, 1990)'
_diffrn_ambient_temperature 293(2)
_diffrn_measured_fraction_theta_full 0.976
_diffrn_measured_fraction_theta_max 0.976
_diffrn_measurement_device_type 'Xcalibur, Eos, Gemini'
_diffrn_measurement_method '\w scans'
_diffrn_radiation_monochromator graphite
_diffrn_radiation_source 'fine-focus sealed tube'
_diffrn_radiation_type CuK\a
_diffrn_radiation_wavelength 1.54184
_diffrn_reflns_av_R_equivalents 0.0331
_diffrn_reflns_av_unetI/netI 0.0484
_diffrn_reflns_limit_h_max 25
_diffrn_reflns_limit_h_min -20
_diffrn_reflns_limit_k_max 9
_diffrn_reflns_limit_k_min -12
_diffrn_reflns_limit_l_max 28
_diffrn_reflns_limit_l_min -21
_diffrn_reflns_number 11232
_diffrn_reflns_theta_full 72.29
_diffrn_reflns_theta_max 72.29
_diffrn_reflns_theta_min 3.82
_exptl_absorpt_coefficient_mu 2.964
_exptl_absorpt_correction_T_max 1.00000
_exptl_absorpt_correction_T_min 0.55366
_exptl_absorpt_correction_type multi-scan
_exptl_absorpt_process_details sadabs
_exptl_crystal_colour blue
_exptl_crystal_density_diffrn 1.600
_exptl_crystal_density_method 'not measured'
_exptl_crystal_description block
_exptl_crystal_F_000 2376
_exptl_crystal_size_max 0.36
_exptl_crystal_size_mid 0.29
_exptl_crystal_size_min 0.11
_refine_diff_density_max 0.690
_refine_diff_density_min -0.783
_refine_diff_density_rms 0.075
_refine_ls_extinction_method none
_refine_ls_goodness_of_fit_ref 1.051
_refine_ls_hydrogen_treatment mixed
_refine_ls_matrix_type full
_refine_ls_number_parameters 326
_refine_ls_number_reflns 4704
_refine_ls_number_restraints 0
_refine_ls_restrained_S_all 1.051
_refine_ls_R_factor_all 0.1305
_refine_ls_R_factor_gt 0.0696
_refine_ls_shift/su_max 0.057
_refine_ls_shift/su_mean 0.003
_refine_ls_structure_factor_coef Fsqd
_refine_ls_weighting_details 'calc w=1/[\s^2^(Fo^2^)+(0.1517P)^2^+0.5270P] where P=(Fo^2^+2Fc^2^)/3'
_refine_ls_weighting_scheme calc
_refine_ls_wR_factor_gt 0.2153
_refine_ls_wR_factor_ref 0.2866
_reflns_number_gt 2415
_reflns_number_total 4704
_reflns_threshold_expression >2sigma(I)
_cod_data_source_file c7dt01716b2.cif
_cod_data_source_block 9
_cod_original_sg_symbol_H-M Pbca
_cod_database_code 7043222

loop_
_symmetry_equiv_pos_as_xyz
'x, y, z'
'-x+1/2, -y, z+1/2'
'x+1/2, -y+1/2, -z'
'-x, y+1/2, -z+1/2'
'-x, -y, -z'
'x-1/2, y, -z-1/2'
'-x-1/2, y-1/2, z'
'x, -y-1/2, z-1/2'

loop_
_atom_site_label
_atom_site_type_symbol
_atom_site_fract_x
_atom_site_fract_y
_atom_site_fract_z
_atom_site_U_iso_or_equiv
_atom_site_adp_type
_atom_site_occupancy
_atom_site_symmetry_multiplicity
_atom_site_calc_flag
_atom_site_refinement_flags
Cu1 Cu 0.54781(4) 0.12219(8) 0.32011(4) 0.0716(4) Uani 1 1 d .
Cl1 Cl 0.62328(8) 0.2724(2) 0.29292(10) 0.1150(7) Uani 1 1 d .
O1 O 0.48565(19) 0.2578(4) 0.32245(17) 0.0776(11) Uani 1 1 d .
F1 F 0.4716(2) 0.4902(4) 0.3988(2) 0.1256(15) Uani 1 1 d .
F3 F 0.3896(3) 0.5968(4) 0.3707(3) 0.1459(19) Uani 1 1 d .
F6 F 0.7344(3) -0.0240(8) 0.5209(3) 0.207(3) Uani 1 1 d .
N1 N 0.4813(2) -0.0195(4) 0.3396(2) 0.0693(11) Uani 1 1 d .
F5 F 0.7167(2) 0.0824(7) 0.4423(3) 0.172(2) Uani 1 1 d .
F2 F 0.4595(2) 0.5295(4) 0.3094(2) 0.1144(14) Uani 1 1 d .
C12 C 0.3905(3) 0.3680(6) 0.3512(3) 0.0785(16) Uani 1 1 d .
F4 F 0.6728(3) 0.1464(8) 0.5206(3) 0.179(3) Uani 1 1 d .
C13 C 0.4241(3) 0.2529(5) 0.3350(2) 0.0680(13) Uani 1 1 d .
C16 C 0.5271(3) -0.0816(6) 0.4375(3) 0.0782(15) Uani 1 1 d .
N2 N 0.6064(2) -0.0337(6) 0.3113(2) 0.0868(15) Uani 1 1 d .
C8 C 0.3875(3) 0.1362(6) 0.3316(3) 0.0742(15) Uani 1 1 d .
C1 C 0.5051(3) -0.1467(6) 0.3159(3) 0.0778(17) Uani 1 1 d .
H1A H 0.4899 -0.1573 0.2765 0.093 Uiso 1 1 calc R
H1B H 0.4883 -0.2188 0.3388 0.093 Uiso 1 1 calc R
C2 C 0.5773(4) -0.1499(7) 0.3168(3) 0.0843(18) Uani 1 1 d .
C7 C 0.4194(3) 0.0131(6) 0.3103(3) 0.0760(15) Uani 1 1 d .
H7A H 0.3897 -0.0598 0.3154 0.091 Uiso 1 1 calc R
H7B H 0.4275 0.0221 0.2691 0.091 Uiso 1 1 calc R
C21 C 0.5790(3) -0.0016(6) 0.4468(3) 0.0800(16) Uani 1 1 d .
C17 C 0.5268(4) -0.2077(7) 0.4608(3) 0.098(2) Uani 1 1 d .
H17 H 0.4912 -0.2619 0.4548 0.117 Uiso 1 1 calc R
C14 C 0.4268(4) 0.4957(6) 0.3576(4) 0.096(2) Uani 1 1 d .
C10 C 0.2904(3) 0.2542(8) 0.3585(3) 0.104(2) Uani 1 1 d .
H10 H 0.2461 0.2542 0.3655 0.124 Uiso 1 1 calc R
C6 C 0.6713(4) -0.0294(10) 0.3070(4) 0.115(3) Uani 1 1 d .
H6 H 0.6924 0.0506 0.3027 0.138 Uiso 1 1 calc R
C15 C 0.4697(3) -0.0318(6) 0.4035(2) 0.0776(16) Uani 1 1 d .
H15A H 0.4336 -0.0911 0.4096 0.093 Uiso 1 1 calc R
H15B H 0.4574 0.0536 0.4185 0.093 Uiso 1 1 calc R
C9 C 0.3221(3) 0.1379(7) 0.3433(3) 0.0856(18) Uani 1 1 d .
H9 H 0.2987 0.0601 0.3411 0.103 Uiso 1 1 calc R
C11 C 0.3249(4) 0.3667(7) 0.3627(3) 0.095(2) Uani 1 1 d .
H11 H 0.3043 0.4442 0.3736 0.114 Uiso 1 1 calc R
C18 C 0.5780(6) -0.2531(9) 0.4922(3) 0.125(3) Uani 1 1 d .
H18 H 0.5770 -0.3374 0.5077 0.150 Uiso 1 1 calc R
C20 C 0.6316(4) -0.0489(10) 0.4788(3) 0.105(2) Uani 1 1 d .
C22 C 0.6881(5) 0.0376(15) 0.4903(4) 0.156(5) Uani 1 1 d .
C19 C 0.6307(5) -0.1740(11) 0.5008(3) 0.126(3) Uani 1 1 d .
H19 H 0.6659 -0.2052 0.5216 0.151 Uiso 1 1 calc R
C3 C 0.6111(5) -0.2668(9) 0.3193(3) 0.119(3) Uani 1 1 d .
H3 H 0.5893 -0.3463 0.3237 0.143 Uiso 1 1 calc R
C5 C 0.7065(5) -0.1467(15) 0.3091(5) 0.161(5) Uani 1 1 d .
H5 H 0.7513 -0.1443 0.3061 0.193 Uiso 1 1 calc R
C4 C 0.6760(6) -0.2639(13) 0.3155(5) 0.155(5) Uani 1 1 d .
H4 H 0.6996 -0.3415 0.3172 0.186 Uiso 1 1 calc R
O2 O 0.5754(2) 0.1201(4) 0.4229(2) 0.0932(13) Uani 1 1 d .
H2 H 0.5829 0.1966 0.4440 0.112 Uiso 1 1 calc R
O3 O 0.6451(6) 0.3303(10) 0.4213(4) 0.227(5) Uani 1 1 d .
H3A H 0.6740 0.3006 0.4417 0.341 Uiso 1 1 calc R
C23 C 0.6218(9) 0.4267(13) 0.4444(7) 0.243(9) Uani 1 1 d .
H23A H 0.6380 0.4339 0.4831 0.365 Uiso 1 1 calc R
H23B H 0.5757 0.4184 0.4453 0.365 Uiso 1 1 calc R
H23C H 0.6334 0.5039 0.4229 0.365 Uiso 1 1 calc R

loop_
_atom_site_aniso_label
_atom_site_aniso_U_11
_atom_site_aniso_U_22
_atom_site_aniso_U_33
_atom_site_aniso_U_23
_atom_site_aniso_U_13
_atom_site_aniso_U_12
Cu1 0.0607(6) 0.0766(6) 0.0774(6) 0.0046(4) -0.0011(4) 0.0003(4)
Cl1 0.0657(9) 0.1366(16) 0.1428(17) 0.0497(13) -0.0087(10) -0.0182(10)
O1 0.064(2) 0.066(2) 0.104(3) 0.001(2) 0.010(2) -0.008(2)
F1 0.158(4) 0.100(3) 0.119(3) -0.005(2) -0.035(3) -0.021(3)
F3 0.157(4) 0.074(2) 0.206(6) -0.018(3) 0.021(4) 0.026(3)
F6 0.123(4) 0.350(10) 0.147(5) 0.046(5) -0.048(4) 0.011(6)
N1 0.072(3) 0.064(3) 0.072(3) -0.006(2) -0.005(2) 0.006(2)
F5 0.111(4) 0.279(7) 0.126(4) 0.024(4) -0.007(3) -0.026(4)
F2 0.155(4) 0.076(2) 0.113(3) 0.003(2) 0.015(3) -0.015(2)
C12 0.077(4) 0.079(4) 0.080(4) 0.006(3) 0.002(3) 0.006(3)
F4 0.155(5) 0.254(7) 0.129(4) -0.053(5) -0.008(4) -0.069(5)
C13 0.067(3) 0.060(3) 0.077(3) 0.006(3) 0.001(3) 0.007(3)
C16 0.093(4) 0.074(3) 0.068(3) -0.005(3) 0.003(3) 0.006(4)
N2 0.068(3) 0.121(4) 0.072(3) -0.002(3) -0.002(2) 0.008(3)
C8 0.066(3) 0.074(4) 0.082(4) 0.002(3) 0.002(3) 0.000(3)
C1 0.093(5) 0.061(3) 0.078(4) -0.012(3) -0.004(3) 0.001(3)
C2 0.094(5) 0.088(4) 0.072(4) -0.014(3) -0.009(3) 0.027(4)
C7 0.071(3) 0.072(3) 0.085(4) -0.002(3) -0.004(3) -0.008(3)
C21 0.093(4) 0.083(4) 0.065(3) -0.003(3) -0.003(3) 0.008(4)
C17 0.139(6) 0.079(4) 0.075(4) -0.010(3) 0.000(4) 0.012(4)
C14 0.111(5) 0.068(4) 0.108(5) -0.002(4) -0.003(5) 0.010(4)
C10 0.061(3) 0.123(6) 0.127(6) 0.014(5) 0.008(4) 0.019(4)
C6 0.079(4) 0.149(7) 0.117(6) -0.014(5) -0.003(4) 0.030(5)
C15 0.087(4) 0.072(3) 0.073(4) -0.007(3) 0.005(3) -0.007(3)
C9 0.059(3) 0.093(4) 0.104(5) 0.010(4) -0.001(3) -0.009(3)
C11 0.087(4) 0.092(5) 0.106(5) 0.006(4) 0.005(4) 0.021(4)
C18 0.196(10) 0.104(6) 0.076(5) 0.005(4) -0.011(6) 0.046(7)
C20 0.096(5) 0.142(7) 0.077(4) -0.007(5) -0.002(4) 0.005(5)
C22 0.110(7) 0.273(15) 0.084(6) 0.028(8) -0.014(5) 0.011(9)
C19 0.153(9) 0.143(8) 0.081(5) 0.003(5) -0.014(5) 0.049(7)
C3 0.129(7) 0.118(6) 0.109(6) -0.024(4) -0.022(5) 0.054(6)
C5 0.082(6) 0.238(14) 0.163(10) -0.051(10) -0.017(6) 0.062(8)
C4 0.146(10) 0.153(9) 0.167(10) -0.043(8) -0.050(8) 0.079(9)
O2 0.108(3) 0.088(3) 0.084(3) -0.004(2) -0.012(3) -0.012(2)
O3 0.297(13) 0.182(8) 0.203(9) 0.012(7) -0.050(9) -0.086(9)
C23 0.35(2) 0.170(12) 0.209(15) -0.028(11) 0.010(14) 0.131(14)

loop_
_atom_type_symbol
_atom_type_description
_atom_type_scat_dispersion_real
_atom_type_scat_dispersion_imag
_atom_type_scat_source
C C 0.0181 0.0091 'International Tables Vol C Tables 4.2.6.8 and 6.1.1.4'
H H 0.0000 0.0000 'International Tables Vol C Tables 4.2.6.8 and 6.1.1.4'
Cu Cu -1.9646 0.5888 'International Tables Vol C Tables 4.2.6.8 and 6.1.1.4'
F F 0.0727 0.0534 'International Tables Vol C Tables 4.2.6.8 and 6.1.1.4'
N N 0.0311 0.0180 'International Tables Vol C Tables 4.2.6.8 and 6.1.1.4'
O O 0.0492 0.0322 'International Tables Vol C Tables 4.2.6.8 and 6.1.1.4'
Cl Cl 0.3639 0.7018 'International Tables Vol C Tables 4.2.6.8 and 6.1.1.4'

loop_
_geom_angle_atom_site_label_1
_geom_angle_atom_site_label_2
_geom_angle_atom_site_label_3
_geom_angle
O1 Cu1 N2 173.0(2)
O1 Cu1 N1 92.86(17)
N2 Cu1 N1 82.7(2)
O1 Cu1 Cl1 89.16(13)
N2 Cu1 Cl1 95.01(18)
N1 Cu1 Cl1 176.21(15)
O1 Cu1 O2 97.93(17)
N2 Cu1 O2 87.16(17)
N1 Cu1 O2 86.38(17)
Cl1 Cu1 O2 96.52(12)
C13 O1 Cu1 130.0(3)
C7 N1 C1 108.1(4)
C7 N1 C15 109.2(4)
C1 N1 C15 110.1(4)
C7 N1 Cu1 108.8(3)
C1 N1 Cu1 107.9(4)
C15 N1 Cu1 112.6(3)
C11 C12 C13 121.8(6)
C11 C12 C14 118.6(6)
C13 C12 C14 119.6(6)
O1 C13 C8 122.9(5)
O1 C13 C12 120.4(5)
C8 C13 C12 116.6(5)
C21 C16 C17 119.4(6)
C21 C16 C15 120.1(6)
C17 C16 C15 120.4(6)
C2 N2 C6 119.0(7)
C2 N2 Cu1 114.7(4)
C6 N2 Cu1 125.8(6)
C9 C8 C13 120.3(6)
C9 C8 C7 120.4(6)
C13 C8 C7 119.0(5)
N1 C1 C2 110.2(5)
N2 C2 C3 122.7(8)
N2 C2 C1 115.5(5)
C3 C2 C1 121.7(7)
N1 C7 C8 114.5(5)
O2 C21 C16 115.8(6)
O2 C21 C20 124.8(7)
C16 C21 C20 119.4(7)
C18 C17 C16 121.0(8)
F3 C14 F1 106.0(6)
F3 C14 F2 106.5(6)
F1 C14 F2 104.6(7)
F3 C14 C12 113.7(6)
F1 C14 C12 112.4(6)
F2 C14 C12 112.9(6)
C11 C10 C9 119.0(6)
N2 C6 C5 119.4(9)
N1 C15 C16 114.4(5)
C8 C9 C10 121.4(6)
C10 C11 C12 120.8(6)
C17 C18 C19 119.8(8)
C19 C20 C21 120.3(8)
C19 C20 C22 119.5(9)
C21 C20 C22 120.2(9)
F5 C22 F6 106.2(8)
F5 C22 F4 104.8(11)
F6 C22 F4 106.1(9)
F5 C22 C20 113.6(9)
F6 C22 C20 112.3(11)
F4 C22 C20 113.2(9)
C18 C19 C20 120.1(8)
C4 C3 C2 118.9(10)
C4 C5 C6 120.6(10)
C3 C4 C5 119.4(10)
C21 O2 Cu1 114.6(3)

loop_
_geom_bond_atom_site_label_1
_geom_bond_atom_site_label_2
_geom_bond_distance
Cu1 O1 1.887(4)
Cu1 N2 2.006(6)
Cu1 N1 2.044(5)
Cu1 Cl1 2.2740(18)
Cu1 O2 2.445(5)
O1 C13 1.309(7)
F1 C14 1.330(8)
F3 C14 1.319(7)
F6 C22 1.346(11)
N1 C7 1.488(7)
N1 C1 1.489(7)
N1 C15 1.500(7)
F5 C22 1.338(10)
F2 C14 1.348(8)
C12 C11 1.384(9)
C12 C13 1.413(8)
C12 C14 1.509(9)
F4 C22 1.348(14)
C13 C8 1.409(8)
C16 C21 1.366(8)
C16 C17 1.391(9)
C16 C15 1.512(8)
N2 C2 1.333(9)
N2 C6 1.348(8)
C8 C9 1.382(8)
C8 C7 1.499(8)
C1 C2 1.495(10)
C2 C3 1.380(10)
C21 O2 1.358(7)
C21 C20 1.400(9)
C17 C18 1.365(11)
C10 C11 1.353(9)
C10 C9 1.397(9)
C6 C5 1.399(13)
C18 C19 1.371(12)
C20 C19 1.370(12)
C20 C22 1.488(13)
C3 C4 1.347(14)
C5 C4 1.358(15)
O3 C23 1.216(12)
